data_4305480
loop_
_publ_author_name
'Laurence Carlton'
'Lebohang V. Mokoena'
'Manuel A. Fernandes'

_publ_contact_author_address
;Molecular Sciences Institute
School of Chemistry
University of the Witwatersrand
PO Wits 2050
Johannesburg
South Africa
;
_publ_contact_author_email laurence.carlton@wits.ac.za
_publ_contact_author_fax 'Int +27 11 7176749'
_publ_contact_author_name 'Laurence Carlton'
_publ_contact_author_phone 'Int +27 11 7176727'
_publ_section_title
;
Influence of Ligand Polarizability on the Reversible Binding of
O2 by trans-[Rh(X)(XNC)(PPh3)2] (X = Cl, Br, SC6F5, C2Ph; XNC = Xylyl
Isocyanide). Structures and a Kinetic Study
;
_journal_name_full 'Inorganic Chemistry'
_journal_page_first 8696
_journal_page_last 8703
_journal_paper_doi 10.1021/ic800478g
_journal_volume 47
_journal_year 2008
_chemical_formula_moiety 'C53 H44 N P2 Rh, C6 H6'
_chemical_formula_sum 'C59 H50 N P2 Rh'
_chemical_formula_weight 937.85
_chemical_name_systematic
;
 ?
;
_space_group_IT_number 2
_symmetry_cell_setting triclinic
_symmetry_space_group_name_Hall '-P 1'
_symmetry_space_group_name_H-M 'P -1'
_atom_sites_solution_hydrogens geom
_atom_sites_solution_primary direct
_atom_sites_solution_secondary difmap
_audit_creation_method SHELXL-97
_cell_angle_alpha 94.931(3)
_cell_angle_beta 100.906(3)
_cell_angle_gamma 113.722(3)
_cell_formula_units_Z 2
_cell_length_a 12.481(2)
_cell_length_b 13.973(2)
_cell_length_c 15.361(3)
_cell_measurement_reflns_used 989
_cell_measurement_temperature 173(2)
_cell_measurement_theta_max 27.24
_cell_measurement_theta_min 2.92
_cell_volume 2368.8(7)
_computing_cell_refinement 'Bruker SMART'
_computing_data_collection 'Bruker SMART'
_computing_data_reduction 'Bruker SHELXTL'
_computing_molecular_graphics 'Bruker SHELXTL'
_computing_publication_material 'Bruker SHELXTL'
_computing_structure_refinement 'SHELXL-97 (Sheldrick, 1997)'
_computing_structure_solution 'Bruker SHELXTL'
_diffrn_ambient_temperature 173(2)
_diffrn_measured_fraction_theta_full 0.994
_diffrn_measured_fraction_theta_max 0.994
_diffrn_measurement_device_type 'CCD area detector'
_diffrn_measurement_method 'phi and omega scans'
_diffrn_radiation_monochromator graphite
_diffrn_radiation_source 'fine-focus sealed tube'
_diffrn_radiation_type MoK\a
_diffrn_radiation_wavelength 0.71073
_diffrn_reflns_av_R_equivalents 0.0480
_diffrn_reflns_av_sigmaI/netI 0.0740
_diffrn_reflns_limit_h_max 15
_diffrn_reflns_limit_h_min -15
_diffrn_reflns_limit_k_max 15
_diffrn_reflns_limit_k_min -17
_diffrn_reflns_limit_l_max 19
_diffrn_reflns_limit_l_min -19
_diffrn_reflns_number 16013
_diffrn_reflns_theta_full 27.00
_diffrn_reflns_theta_max 27.00
_diffrn_reflns_theta_min 1.37
_exptl_absorpt_coefficient_mu 0.468
_exptl_absorpt_correction_T_max 0.9721
_exptl_absorpt_correction_T_min 0.8942
_exptl_absorpt_correction_type integration
_exptl_absorpt_process_details
;
 Face indexed absorption corrections carried out with Xprep
;
_exptl_crystal_colour yellow
_exptl_crystal_density_diffrn 1.315
_exptl_crystal_density_method 'not measured'
_exptl_crystal_description plate
_exptl_crystal_F_000 972
_exptl_crystal_size_max 0.26
_exptl_crystal_size_mid 0.20
_exptl_crystal_size_min 0.07
_refine_diff_density_max 1.169
_refine_diff_density_min -0.732
_refine_diff_density_rms 0.090
_refine_ls_extinction_method none
_refine_ls_goodness_of_fit_ref 1.022
_refine_ls_hydrogen_treatment constr
_refine_ls_matrix_type full
_refine_ls_number_parameters 490
_refine_ls_number_reflns 10284
_refine_ls_number_restraints 1
_refine_ls_restrained_S_all 1.022
_refine_ls_R_factor_all 0.0923
_refine_ls_R_factor_gt 0.0534
_refine_ls_shift/su_max 0.005
_refine_ls_shift/su_mean 0.000
_refine_ls_structure_factor_coef Fsqd
_refine_ls_weighting_details 'calc w=1/[\s^2^(Fo^2^)+(0.0767P)^2^+1.2239P] where P=(Fo^2^+2Fc^2^)/3'
_refine_ls_weighting_scheme calc
_refine_ls_wR_factor_gt 0.1368
_refine_ls_wR_factor_ref 0.1565
_reflns_number_gt 6847
_reflns_number_total 10284
_reflns_threshold_expression >2sigma(I)
_cod_data_source_file ic800478g_si_001_4.cif
_cod_data_source_block Compound4
_cod_depositor_comments
;
The following automatic conversions were performed:
'_symmetry_cell_setting' value 'Triclinic' changed to 'triclinic'
according to '/home/saulius/struct/CIF-dictionaries/cif_core.dic'
dictionary named 'cif_core.dic' version 2.4.1 from 2010-06-29.

Automatic conversion script
Id: cif_fix_enum 1527 2010-12-29 10:47:43Z saulius 
;
_cod_database_code 4305480

loop_
_symmetry_equiv_pos_as_xyz
'x, y, z'
'-x, -y, -z'

loop_
_atom_site_label
_atom_site_type_symbol
_atom_site_fract_x
_atom_site_fract_y
_atom_site_fract_z
_atom_site_U_iso_or_equiv
_atom_site_adp_type
_atom_site_occupancy
_atom_site_symmetry_multiplicity
_atom_site_calc_flag
_atom_site_refinement_flags
_atom_site_disorder_assembly
_atom_site_disorder_group
Rh Rh 0.82751(3) 0.61902(2) 0.66755(2) 0.03354(12) Uani 1 1 d . . .
P1 P 0.77546(10) 0.46829(8) 0.73149(7) 0.0327(2) Uani 1 1 d . . .
P2 P 0.89332(9) 0.77629(8) 0.61201(6) 0.0312(2) Uani 1 1 d . . .
C1 C 0.7773(3) 0.5374(3) 0.5495(3) 0.0310(8) Uani 1 1 d . . .
C2 C 0.6935(4) 0.4264(3) 0.3894(3) 0.0336(9) Uani 1 1 d . . .
C3 C 0.7705(4) 0.4288(3) 0.3343(3) 0.0401(10) Uani 1 1 d . . .
C4 C 0.7195(5) 0.3694(4) 0.2478(3) 0.0532(13) Uani 1 1 d . . .
H4 H 0.7700 0.3710 0.2082 0.064 Uiso 1 1 calc R . .
C5 C 0.5968(5) 0.3081(5) 0.2183(3) 0.0650(15) Uani 1 1 d . . .
H5 H 0.5635 0.2676 0.1589 0.078 Uiso 1 1 calc R . .
C6 C 0.5219(5) 0.3055(5) 0.2753(3) 0.0622(15) Uani 1 1 d . . .
H6 H 0.4376 0.2620 0.2549 0.075 Uiso 1 1 calc R . .
C7 C 0.5684(4) 0.3656(4) 0.3615(3) 0.0421(10) Uani 1 1 d . . .
C8 C 0.9057(4) 0.4937(4) 0.3678(4) 0.0610(14) Uani 1 1 d . . .
H8A H 0.9224 0.5568 0.4110 0.092 Uiso 1 1 calc R . .
H8B H 0.9404 0.5158 0.3167 0.092 Uiso 1 1 calc R . .
H8C H 0.9418 0.4506 0.3973 0.092 Uiso 1 1 calc R . .
C9 C 0.4858(5) 0.3642(5) 0.4225(3) 0.0628(15) Uani 1 1 d . . .
H9A H 0.5339 0.3949 0.4846 0.094 Uiso 1 1 calc R . .
H9B H 0.4280 0.2908 0.4198 0.094 Uiso 1 1 calc R . .
H9C H 0.4419 0.4061 0.4026 0.094 Uiso 1 1 calc R . .
C11 C 0.6718(4) 0.4530(4) 0.8047(3) 0.0429(10) Uani 1 1 d . . .
C12 C 0.5975(4) 0.5050(4) 0.7946(3) 0.0511(12) Uani 1 1 d . . .
H12 H 0.6047 0.5523 0.7529 0.061 Uiso 1 1 calc R . .
C13 C 0.5119(5) 0.4882(5) 0.8456(4) 0.0715(17) Uani 1 1 d . . .
H13 H 0.4605 0.5234 0.8380 0.086 Uiso 1 1 calc R . .
C14 C 0.5023(6) 0.4215(6) 0.9060(4) 0.090(2) Uani 1 1 d . . .
H14 H 0.4441 0.4101 0.9406 0.109 Uiso 1 1 calc R . .
C15 C 0.5771(7) 0.3699(7) 0.9176(4) 0.091(2) Uani 1 1 d . . .
H15 H 0.5695 0.3231 0.9598 0.109 Uiso 1 1 calc R . .
C16 C 0.6630(5) 0.3861(5) 0.8679(3) 0.0689(16) Uani 1 1 d . . .
H16 H 0.7153 0.3520 0.8770 0.083 Uiso 1 1 calc R . .
C21 C 0.9014(4) 0.4520(4) 0.8028(3) 0.0394(10) Uani 1 1 d . . .
C22 C 0.9054(6) 0.3540(5) 0.8024(4) 0.0660(16) Uani 1 1 d . . .
H22 H 0.8430 0.2925 0.7632 0.079 Uiso 1 1 calc R . .
C23 C 1.0024(6) 0.3465(6) 0.8602(4) 0.081(2) Uani 1 1 d . . .
H23 H 1.0066 0.2800 0.8591 0.097 Uiso 1 1 calc R . .
C24 C 1.0913(5) 0.4352(5) 0.9184(4) 0.0666(16) Uani 1 1 d . . .
H24 H 1.1562 0.4298 0.9580 0.080 Uiso 1 1 calc R . .
C25 C 1.0861(5) 0.5298(5) 0.9191(4) 0.0628(14) Uani 1 1 d . . .
H25 H 1.1473 0.5904 0.9601 0.075 Uiso 1 1 calc R . .
C26 C 0.9933(4) 0.5405(4) 0.8613(3) 0.0527(12) Uani 1 1 d . . .
H26 H 0.9926 0.6083 0.8618 0.063 Uiso 1 1 calc R . .
C31 C 0.6981(4) 0.3414(3) 0.6511(3) 0.0322(8) Uani 1 1 d . . .
C32 C 0.7589(4) 0.3191(3) 0.5908(3) 0.0380(9) Uani 1 1 d . . .
H32 H 0.8408 0.3659 0.5954 0.046 Uiso 1 1 calc R . .
C33 C 0.7008(4) 0.2288(3) 0.5237(3) 0.0444(11) Uani 1 1 d . . .
H33 H 0.7428 0.2145 0.4826 0.053 Uiso 1 1 calc R . .
C34 C 0.5819(4) 0.1597(4) 0.5168(3) 0.0501(12) Uani 1 1 d . . .
H34 H 0.5416 0.0986 0.4705 0.060 Uiso 1 1 calc R . .
C35 C 0.5229(4) 0.1801(4) 0.5773(4) 0.0560(13) Uani 1 1 d . . .
H35 H 0.4418 0.1320 0.5734 0.067 Uiso 1 1 calc R . .
C36 C 0.5800(4) 0.2704(3) 0.6446(3) 0.0447(10) Uani 1 1 d . . .
H36 H 0.5377 0.2834 0.6862 0.054 Uiso 1 1 calc R . .
C41 C 1.0558(4) 0.8593(3) 0.6515(2) 0.0345(9) Uani 1 1 d . . .
C42 C 1.1316(4) 0.8101(4) 0.6774(3) 0.0509(12) Uani 1 1 d . . .
H42 H 1.0978 0.7363 0.6794 0.061 Uiso 1 1 calc R . .
C43 C 1.2564(5) 0.8688(5) 0.7002(4) 0.0667(15) Uani 1 1 d . . .
H43 H 1.3072 0.8347 0.7175 0.080 Uiso 1 1 calc R . .
C44 C 1.3064(5) 0.9752(4) 0.6981(3) 0.0576(13) Uani 1 1 d . . .
H44 H 1.3917 1.0145 0.7127 0.069 Uiso 1 1 calc R . .
C45 C 1.2321(4) 1.0258(4) 0.6744(3) 0.0502(12) Uani 1 1 d . . .
H45 H 1.2667 1.1001 0.6746 0.060 Uiso 1 1 calc R . .
C46 C 1.1081(4) 0.9682(3) 0.6504(3) 0.0414(10) Uani 1 1 d . . .
H46 H 1.0579 1.0030 0.6331 0.050 Uiso 1 1 calc R . .
C51 C 0.8288(4) 0.8718(3) 0.6318(3) 0.0375(9) Uani 1 1 d . . .
C52 C 0.8050(7) 0.8895(5) 0.7146(4) 0.0775(19) Uani 1 1 d . . .
H52 H 0.8212 0.8524 0.7605 0.093 Uiso 1 1 calc R . .
C53 C 0.7569(8) 0.9628(6) 0.7302(4) 0.098(3) Uani 1 1 d . . .
H53 H 0.7398 0.9740 0.7869 0.118 Uiso 1 1 calc R . .
C54 C 0.7341(5) 1.0181(5) 0.6660(4) 0.0642(15) Uani 1 1 d . . .
H54 H 0.7028 1.0682 0.6778 0.077 Uiso 1 1 calc R . .
C55 C 0.7571(4) 1.0002(3) 0.5850(3) 0.0483(11) Uani 1 1 d . . .
H55 H 0.7414 1.0381 0.5395 0.058 Uiso 1 1 calc R . .
C56 C 0.8029(4) 0.9278(3) 0.5676(3) 0.0425(10) Uani 1 1 d . . .
H56 H 0.8170 0.9161 0.5098 0.051 Uiso 1 1 calc R . .
C61 C 0.8705(4) 0.7595(3) 0.4888(3) 0.0315(8) Uani 1 1 d . . .
C62 C 0.7518(4) 0.7061(3) 0.4359(3) 0.0379(9) Uani 1 1 d . . .
H62 H 0.6866 0.6829 0.4642 0.045 Uiso 1 1 calc R . .
C63 C 0.7286(4) 0.6870(4) 0.3431(3) 0.0470(11) Uani 1 1 d . . .
H63 H 0.6477 0.6506 0.3079 0.056 Uiso 1 1 calc R . .
C64 C 0.8233(5) 0.7211(4) 0.3011(3) 0.0539(13) Uani 1 1 d . . .
H64 H 0.8074 0.7081 0.2372 0.065 Uiso 1 1 calc R . .
C65 C 0.9409(5) 0.7740(4) 0.3525(3) 0.0498(12) Uani 1 1 d . . .
H65 H 1.0056 0.7974 0.3238 0.060 Uiso 1 1 calc R . .
C66 C 0.9648(4) 0.7932(3) 0.4460(3) 0.0400(10) Uani 1 1 d . . .
H66 H 1.0459 0.8294 0.4808 0.048 Uiso 1 1 calc R . .
C71 C 0.8667(6) 0.7019(4) 0.7934(3) 0.0585(15) Uani 1 1 d D A .
C72 C 0.8608(5) 0.7430(4) 0.8704(3) 0.0581(13) Uani 1 1 d D . .
C73 C 0.8695(7) 0.7943(6) 0.9533(4) 0.0753(10) Uiso 0.572(5) 1 d PG A 1
C74 C 0.7721(6) 0.7517(5) 0.9917(4) 0.0753(10) Uiso 0.572(5) 1 d PG A 1
H74 H 0.7030 0.6890 0.9607 0.090 Uiso 0.572(5) 1 calc PR A 1
C75 C 0.7757(6) 0.8009(6) 1.0755(5) 0.0753(10) Uiso 0.572(5) 1 d PG A 1
H75 H 0.7091 0.7718 1.1018 0.090 Uiso 0.572(5) 1 calc PR A 1
C76 C 0.8767(7) 0.8926(5) 1.1209(4) 0.0753(10) Uiso 0.572(5) 1 d PG A 1
H76 H 0.8792 0.9262 1.1782 0.090 Uiso 0.572(5) 1 calc PR A 1
C77 C 0.9742(5) 0.9352(5) 1.0824(4) 0.0753(10) Uiso 0.572(5) 1 d PG A 1
H77 H 1.0433 0.9979 1.1134 0.090 Uiso 0.572(5) 1 calc PR A 1
C78 C 0.9706(5) 0.8860(6) 0.9986(5) 0.0753(10) Uiso 0.572(5) 1 d PG A 1
H78 H 1.0372 0.9151 0.9723 0.090 Uiso 0.572(5) 1 calc PR A 1
C73B C 0.8344(9) 0.7896(8) 0.9503(5) 0.0753(10) Uiso 0.428(5) 1 d PG A 2
C74B C 0.7241(7) 0.7934(8) 0.9466(5) 0.0753(10) Uiso 0.428(5) 1 d PG A 2
H74B H 0.6609 0.7617 0.8932 0.090 Uiso 0.428(5) 1 calc PR A 2
C75B C 0.7062(7) 0.8436(8) 1.0210(6) 0.0753(10) Uiso 0.428(5) 1 d PG A 2
H75B H 0.6308 0.8462 1.0184 0.090 Uiso 0.428(5) 1 calc PR A 2
C76B C 0.7986(9) 0.8899(8) 1.0991(5) 0.0753(10) Uiso 0.428(5) 1 d PG A 2
H76B H 0.7864 0.9242 1.1499 0.090 Uiso 0.428(5) 1 calc PR A 2
C77B C 0.9089(8) 0.8861(8) 1.1028(5) 0.0753(10) Uiso 0.428(5) 1 d PG A 2
H77B H 0.9721 0.9178 1.1562 0.090 Uiso 0.428(5) 1 calc PR A 2
C78B C 0.9268(7) 0.8360(8) 1.0284(6) 0.0753(10) Uiso 0.428(5) 1 d PG A 2
H78B H 1.0023 0.8334 1.0309 0.090 Uiso 0.428(5) 1 calc PR A 2
C81 C 0.2493(12) 0.8305(10) -0.0625(7) 0.148(2) Uiso 0.561(5) 1 d PG B 1
H81 H 0.2038 0.8041 -0.1233 0.178 Uiso 0.561(5) 1 calc PR B 1
C82 C 0.1908(9) 0.8167(9) 0.0071(10) 0.148(2) Uiso 0.561(5) 1 d PG B 1
H82 H 0.1052 0.7809 -0.0061 0.178 Uiso 0.561(5) 1 calc PR B 1
C83 C 0.2574(13) 0.8553(10) 0.0961(8) 0.148(2) Uiso 0.561(5) 1 d PG B 1
H83 H 0.2174 0.8459 0.1436 0.178 Uiso 0.561(5) 1 calc PR B 1
C84 C 0.3826(12) 0.9077(10) 0.1154(7) 0.148(2) Uiso 0.561(5) 1 d PG B 1
H84 H 0.4281 0.9341 0.1762 0.178 Uiso 0.561(5) 1 calc PR B 1
C85 C 0.4412(9) 0.9214(9) 0.0458(10) 0.148(2) Uiso 0.561(5) 1 d PG B 1
H85 H 0.5267 0.9572 0.0590 0.178 Uiso 0.561(5) 1 calc PR B 1
C86 C 0.3745(13) 0.8828(10) -0.0431(8) 0.148(2) Uiso 0.561(5) 1 d PG B 1
H86 H 0.4146 0.8922 -0.0907 0.178 Uiso 0.561(5) 1 calc PR B 1
N N 0.7421(3) 0.4869(3) 0.4757(2) 0.0370(8) Uani 1 1 d . . .
C81B C 0.2357(14) 0.9321(15) -0.0410(10) 0.148(2) Uiso 0.439(5) 1 d PG B 2
H81B H 0.1836 0.9498 -0.0834 0.178 Uiso 0.439(5) 1 calc PR B 2
C82B C 0.3048(16) 1.0024(11) 0.0391(12) 0.148(2) Uiso 0.439(5) 1 d PG B 2
H82B H 0.3000 1.0681 0.0515 0.178 Uiso 0.439(5) 1 calc PR B 2
C83B C 0.3809(14) 0.9765(12) 0.1010(9) 0.148(2) Uiso 0.439(5) 1 d PG B 2
H83B H 0.4281 1.0245 0.1557 0.178 Uiso 0.439(5) 1 calc PR B 2
C84B C 0.3879(14) 0.8803(14) 0.0828(10) 0.148(2) Uiso 0.439(5) 1 d PG B 2
H84B H 0.4399 0.8626 0.1251 0.178 Uiso 0.439(5) 1 calc PR B 2
C85B C 0.3188(16) 0.8100(11) 0.0027(12) 0.148(2) Uiso 0.439(5) 1 d PG B 2
H85B H 0.3236 0.7442 -0.0098 0.178 Uiso 0.439(5) 1 calc PR B 2
C86B C 0.2427(14) 0.8359(13) -0.0592(9) 0.148(2) Uiso 0.439(5) 1 d PG B 2
H86B H 0.1955 0.7878 -0.1140 0.178 Uiso 0.439(5) 1 calc PR B 2

loop_
_atom_site_aniso_label
_atom_site_aniso_U_11
_atom_site_aniso_U_22
_atom_site_aniso_U_33
_atom_site_aniso_U_23
_atom_site_aniso_U_13
_atom_site_aniso_U_12
Rh 0.0434(2) 0.02630(17) 0.02770(17) 0.00497(12) 0.00875(13) 0.01163(14)
P1 0.0365(6) 0.0306(5) 0.0290(5) 0.0079(4) 0.0098(4) 0.0113(5)
P2 0.0364(6) 0.0256(5) 0.0294(5) 0.0048(4) 0.0071(4) 0.0115(4)
C1 0.031(2) 0.0270(19) 0.037(2) 0.0110(17) 0.0130(17) 0.0107(16)
C2 0.047(2) 0.0278(19) 0.0285(19) 0.0052(16) 0.0095(17) 0.0181(18)
C3 0.049(3) 0.036(2) 0.040(2) 0.0084(19) 0.020(2) 0.020(2)
C4 0.074(4) 0.057(3) 0.038(2) 0.005(2) 0.025(2) 0.033(3)
C5 0.073(4) 0.078(4) 0.039(3) -0.012(3) 0.006(3) 0.034(3)
C6 0.049(3) 0.076(4) 0.051(3) -0.007(3) 0.000(2) 0.025(3)
C7 0.048(3) 0.047(3) 0.038(2) 0.007(2) 0.014(2) 0.027(2)
C8 0.049(3) 0.056(3) 0.070(3) -0.001(3) 0.027(3) 0.012(3)
C9 0.047(3) 0.088(4) 0.057(3) 0.007(3) 0.019(2) 0.031(3)
C11 0.044(3) 0.046(3) 0.034(2) 0.005(2) 0.0125(19) 0.014(2)
C12 0.049(3) 0.048(3) 0.052(3) 0.000(2) 0.014(2) 0.017(2)
C13 0.060(4) 0.072(4) 0.075(4) -0.015(3) 0.027(3) 0.022(3)
C14 0.075(4) 0.116(6) 0.065(4) -0.004(4) 0.045(4) 0.017(4)
C15 0.102(5) 0.129(6) 0.056(4) 0.041(4) 0.050(4) 0.044(5)
C16 0.077(4) 0.095(5) 0.051(3) 0.037(3) 0.036(3) 0.040(4)
C21 0.039(2) 0.046(2) 0.033(2) 0.0113(19) 0.0100(18) 0.017(2)
C22 0.083(4) 0.062(3) 0.053(3) 0.008(3) -0.005(3) 0.041(3)
C23 0.110(5) 0.091(5) 0.069(4) 0.021(4) 0.013(4) 0.072(5)
C24 0.057(3) 0.101(5) 0.048(3) 0.014(3) 0.005(3) 0.044(4)
C25 0.054(3) 0.067(4) 0.057(3) 0.010(3) 0.004(3) 0.020(3)
C26 0.046(3) 0.058(3) 0.048(3) 0.012(2) 0.005(2) 0.018(2)
C31 0.033(2) 0.030(2) 0.033(2) 0.0098(17) 0.0067(17) 0.0133(17)
C32 0.039(2) 0.029(2) 0.045(2) 0.0085(18) 0.0115(19) 0.0133(18)
C33 0.057(3) 0.038(2) 0.046(2) 0.008(2) 0.015(2) 0.027(2)
C34 0.054(3) 0.033(2) 0.052(3) -0.001(2) 0.000(2) 0.015(2)
C35 0.041(3) 0.039(3) 0.069(3) 0.005(2) 0.003(2) 0.004(2)
C36 0.039(2) 0.039(2) 0.052(3) 0.009(2) 0.011(2) 0.012(2)
C41 0.039(2) 0.033(2) 0.0252(18) 0.0005(16) 0.0008(16) 0.0132(18)
C42 0.044(3) 0.043(3) 0.059(3) 0.012(2) 0.000(2) 0.016(2)
C43 0.051(3) 0.075(4) 0.074(4) 0.025(3) 0.003(3) 0.031(3)
C44 0.038(3) 0.063(3) 0.054(3) 0.011(3) 0.000(2) 0.008(2)
C45 0.043(3) 0.040(2) 0.050(3) 0.007(2) 0.005(2) 0.002(2)
C46 0.045(3) 0.034(2) 0.038(2) 0.0055(18) 0.0044(19) 0.011(2)
C51 0.037(2) 0.030(2) 0.042(2) 0.0028(18) 0.0093(18) 0.0108(18)
C52 0.132(6) 0.082(4) 0.051(3) 0.014(3) 0.032(3) 0.073(4)
C53 0.176(8) 0.112(6) 0.066(4) 0.019(4) 0.060(5) 0.106(6)
C54 0.066(4) 0.058(3) 0.080(4) 0.005(3) 0.022(3) 0.038(3)
C55 0.040(3) 0.033(2) 0.069(3) 0.007(2) 0.006(2) 0.016(2)
C56 0.043(2) 0.036(2) 0.050(3) 0.007(2) 0.012(2) 0.018(2)
C61 0.038(2) 0.0239(18) 0.033(2) 0.0069(16) 0.0072(17) 0.0132(17)
C62 0.041(2) 0.032(2) 0.039(2) 0.0062(18) 0.0080(19) 0.0145(19)
C63 0.050(3) 0.045(3) 0.040(2) 0.004(2) -0.003(2) 0.022(2)
C64 0.066(3) 0.059(3) 0.032(2) 0.006(2) 0.009(2) 0.024(3)
C65 0.055(3) 0.052(3) 0.039(2) 0.005(2) 0.019(2) 0.016(2)
C66 0.042(2) 0.037(2) 0.035(2) 0.0032(18) 0.0097(18) 0.0114(19)
C71 0.122(5) 0.042(3) 0.040(2) 0.022(2) 0.042(3) 0.051(3)
C72 0.071(4) 0.046(3) 0.053(3) 0.013(2) 0.011(3) 0.021(3)
N 0.047(2) 0.0313(18) 0.0330(18) 0.0051(15) 0.0106(16) 0.0170(16)

loop_
_atom_type_symbol
_atom_type_description
_atom_type_scat_dispersion_real
_atom_type_scat_dispersion_imag
_atom_type_scat_source
C C 0.0033 0.0016 'International Tables Vol C Tables 4.2.6.8 and 6.1.1.4'
H H 0.0000 0.0000 'International Tables Vol C Tables 4.2.6.8 and 6.1.1.4'
N N 0.0061 0.0033 'International Tables Vol C Tables 4.2.6.8 and 6.1.1.4'
P P 0.1023 0.0942 'International Tables Vol C Tables 4.2.6.8 and 6.1.1.4'
Rh Rh -1.1178 0.9187 'International Tables Vol C Tables 4.2.6.8 and 6.1.1.4'

loop_
_geom_angle_atom_site_label_1
_geom_angle_atom_site_label_2
_geom_angle_atom_site_label_3
_geom_angle
_geom_angle_site_symmetry_1
_geom_angle_site_symmetry_3
_geom_angle_publ_flag
C1 Rh C71 175.3(2) . . ?
C1 Rh P1 91.81(12) . . ?
C71 Rh P1 86.83(13) . . ?
C1 Rh P2 91.36(12) . . ?
C71 Rh P2 90.25(13) . . ?
P1 Rh P2 175.61(4) . . ?
C11 P1 C31 102.2(2) . . ?
C11 P1 C21 103.0(2) . . ?
C31 P1 C21 102.31(19) . . ?
C11 P1 Rh 115.87(16) . . ?
C31 P1 Rh 115.35(13) . . ?
C21 P1 Rh 116.02(15) . . ?
C41 P2 C61 102.24(18) . . ?
C41 P2 C51 102.62(19) . . ?
C61 P2 C51 100.71(18) . . ?
C41 P2 Rh 114.00(13) . . ?
C61 P2 Rh 114.72(13) . . ?
C51 P2 Rh 120.13(14) . . ?
N C1 Rh 177.6(3) . . ?
C3 C2 N 118.9(4) . . ?
C3 C2 C7 122.7(4) . . ?
N C2 C7 118.5(4) . . ?
C4 C3 C2 117.8(4) . . ?
C4 C3 C8 121.2(4) . . ?
C2 C3 C8 121.0(4) . . ?
C5 C4 C3 121.1(4) . . ?
C5 C4 H4 119.5 . . ?
C3 C4 H4 119.5 . . ?
C4 C5 C6 120.0(5) . . ?
C4 C5 H5 120.0 . . ?
C6 C5 H5 120.0 . . ?
C7 C6 C5 120.9(5) . . ?
C7 C6 H6 119.5 . . ?
C5 C6 H6 119.5 . . ?
C6 C7 C2 117.5(4) . . ?
C6 C7 C9 120.6(4) . . ?
C2 C7 C9 121.9(4) . . ?
C3 C8 H8A 109.5 . . ?
C3 C8 H8B 109.5 . . ?
H8A C8 H8B 109.5 . . ?
C3 C8 H8C 109.5 . . ?
H8A C8 H8C 109.5 . . ?
H8B C8 H8C 109.5 . . ?
C7 C9 H9A 109.5 . . ?
C7 C9 H9B 109.5 . . ?
H9A C9 H9B 109.5 . . ?
C7 C9 H9C 109.5 . . ?
H9A C9 H9C 109.5 . . ?
H9B C9 H9C 109.5 . . ?
C12 C11 C16 119.4(5) . . ?
C12 C11 P1 119.7(4) . . ?
C16 C11 P1 120.8(4) . . ?
C11 C12 C13 120.3(5) . . ?
C11 C12 H12 119.8 . . ?
C13 C12 H12 119.8 . . ?
C14 C13 C12 120.0(6) . . ?
C14 C13 H13 120.0 . . ?
C12 C13 H13 120.0 . . ?
C13 C14 C15 120.4(6) . . ?
C13 C14 H14 119.8 . . ?
C15 C14 H14 119.8 . . ?
C14 C15 C16 120.4(6) . . ?
C14 C15 H15 119.8 . . ?
C16 C15 H15 119.8 . . ?
C15 C16 C11 119.5(6) . . ?
C15 C16 H16 120.3 . . ?
C11 C16 H16 120.3 . . ?
C22 C21 C26 118.9(4) . . ?
C22 C21 P1 122.4(4) . . ?
C26 C21 P1 118.6(3) . . ?
C21 C22 C23 119.6(5) . . ?
C21 C22 H22 120.2 . . ?
C23 C22 H22 120.2 . . ?
C24 C23 C22 120.2(6) . . ?
C24 C23 H23 119.9 . . ?
C22 C23 H23 119.9 . . ?
C25 C24 C23 119.9(5) . . ?
C25 C24 H24 120.1 . . ?
C23 C24 H24 120.1 . . ?
C24 C25 C26 121.4(5) . . ?
C24 C25 H25 119.3 . . ?
C26 C25 H25 119.3 . . ?
C25 C26 C21 119.9(5) . . ?
C25 C26 H26 120.0 . . ?
C21 C26 H26 120.0 . . ?
C36 C31 C32 118.7(4) . . ?
C36 C31 P1 122.9(3) . . ?
C32 C31 P1 118.3(3) . . ?
C33 C32 C31 120.5(4) . . ?
C33 C32 H32 119.8 . . ?
C31 C32 H32 119.8 . . ?
C34 C33 C32 120.2(4) . . ?
C34 C33 H33 119.9 . . ?
C32 C33 H33 119.9 . . ?
C35 C34 C33 119.4(4) . . ?
C35 C34 H34 120.3 . . ?
C33 C34 H34 120.3 . . ?
C34 C35 C36 120.9(5) . . ?
C34 C35 H35 119.5 . . ?
C36 C35 H35 119.5 . . ?
C31 C36 C35 120.3(4) . . ?
C31 C36 H36 119.9 . . ?
C35 C36 H36 119.9 . . ?
C42 C41 C46 118.6(4) . . ?
C42 C41 P2 118.4(3) . . ?
C46 C41 P2 122.8(3) . . ?
C43 C42 C41 120.2(5) . . ?
C43 C42 H42 119.9 . . ?
C41 C42 H42 119.9 . . ?
C44 C43 C42 120.6(5) . . ?
C44 C43 H43 119.7 . . ?
C42 C43 H43 119.7 . . ?
C43 C44 C45 119.8(5) . . ?
C43 C44 H44 120.1 . . ?
C45 C44 H44 120.1 . . ?
C46 C45 C44 120.2(5) . . ?
C46 C45 H45 119.9 . . ?
C44 C45 H45 119.9 . . ?
C45 C46 C41 120.6(4) . . ?
C45 C46 H46 119.7 . . ?
C41 C46 H46 119.7 . . ?
C56 C51 C52 117.5(4) . . ?
C56 C51 P2 123.1(3) . . ?
C52 C51 P2 119.4(4) . . ?
C51 C52 C53 119.6(5) . . ?
C51 C52 H52 120.2 . . ?
C53 C52 H52 120.2 . . ?
C54 C53 C52 121.5(5) . . ?
C54 C53 H53 119.2 . . ?
C52 C53 H53 119.2 . . ?
C55 C54 C53 118.6(5) . . ?
C55 C54 H54 120.7 . . ?
C53 C54 H54 120.7 . . ?
C54 C55 C56 120.9(5) . . ?
C54 C55 H55 119.5 . . ?
C56 C55 H55 119.5 . . ?
C55 C56 C51 121.8(4) . . ?
C55 C56 H56 119.1 . . ?
C51 C56 H56 119.1 . . ?
C66 C61 C62 118.8(4) . . ?
C66 C61 P2 123.5(3) . . ?
C62 C61 P2 117.7(3) . . ?
C63 C62 C61 120.7(4) . . ?
C63 C62 H62 119.6 . . ?
C61 C62 H62 119.6 . . ?
C62 C63 C64 120.0(4) . . ?
C62 C63 H63 120.0 . . ?
C64 C63 H63 120.0 . . ?
C65 C64 C63 119.9(4) . . ?
C65 C64 H64 120.1 . . ?
C63 C64 H64 120.1 . . ?
C64 C65 C66 120.4(5) . . ?
C64 C65 H65 119.8 . . ?
C66 C65 H65 119.8 . . ?
C65 C66 C61 120.3(4) . . ?
C65 C66 H66 119.9 . . ?
C61 C66 H66 119.9 . . ?
C72 C71 Rh 164.8(5) . . ?
C71 C72 C73 172.9(7) . . ?
C71 C72 C73B 170.3(7) . . ?
C72 C73 C74 117.5(5) . . ?
C72 C73 C78 122.5(5) . . ?
C74 C73 C78 120.0 . . ?
C73 C74 C75 120.0 . . ?
C73 C74 H74 120.0 . . ?
C75 C74 H74 120.0 . . ?
C76 C75 C74 120.0 . . ?
C76 C75 H75 120.0 . . ?
C74 C75 H75 120.0 . . ?
C77 C76 C75 120.0 . . ?
C77 C76 H76 120.0 . . ?
C75 C76 H76 120.0 . . ?
C76 C77 C78 120.0 . . ?
C76 C77 H77 120.0 . . ?
C78 C77 H77 120.0 . . ?
C77 C78 C73 120.0 . . ?
C77 C78 H78 120.0 . . ?
C73 C78 H78 120.0 . . ?
C74B C73B C78B 120.0 . . ?
C74B C73B C72 122.0(6) . . ?
C78B C73B C72 117.8(6) . . ?
C75B C74B C73B 120.0 . . ?
C75B C74B H74B 120.0 . . ?
C73B C74B H74B 120.0 . . ?
C74B C75B C76B 120.0 . . ?
C74B C75B H75B 120.0 . . ?
C76B C75B H75B 120.0 . . ?
C77B C76B C75B 120.0 . . ?
C77B C76B H76B 120.0 . . ?
C75B C76B H76B 120.0 . . ?
C78B C77B C76B 120.0 . . ?
C78B C77B H77B 120.0 . . ?
C76B C77B H77B 120.0 . . ?
C77B C78B C73B 120.0 . . ?
C77B C78B H78B 120.0 . . ?
C73B C78B H78B 120.0 . . ?
C82 C81 C86 120.0 . . ?
C82 C81 H81 120.0 . . ?
C86 C81 H81 120.0 . . ?
C83 C82 C81 120.0 . . ?
C83 C82 H82 120.0 . . ?
C81 C82 H82 120.0 . . ?
C84 C83 C82 120.0 . . ?
C84 C83 H83 120.0 . . ?
C82 C83 H83 120.0 . . ?
C83 C84 C85 120.0 . . ?
C83 C84 H84 120.0 . . ?
C85 C84 H84 120.0 . . ?
C84 C85 C86 120.0 . . ?
C84 C85 H85 120.0 . . ?
C86 C85 H85 120.0 . . ?
C85 C86 C81 120.0 . . ?
C85 C86 H86 120.0 . . ?
C81 C86 H86 120.0 . . ?
C1 N C2 176.4(4) . . ?
C82B C81B C86B 120.0 . . ?
C82B C81B H81B 120.0 . . ?
C86B C81B H81B 120.0 . . ?
C83B C82B C81B 120.0 . . ?
C83B C82B H82B 120.0 . . ?
C81B C82B H82B 120.0 . . ?
C84B C83B C82B 120.0 . . ?
C84B C83B H83B 120.0 . . ?
C82B C83B H83B 120.0 . . ?
C83B C84B C85B 120.0 . . ?
C83B C84B H84B 120.0 . . ?
C85B C84B H84B 120.0 . . ?
C86B C85B C84B 120.0 . . ?
C86B C85B H85B 120.0 . . ?
C84B C85B H85B 120.0 . . ?
C85B C86B C81B 120.0 . . ?
C85B C86B H86B 120.0 . . ?
C81B C86B H86B 120.0 . . ?

loop_
_geom_bond_atom_site_label_1
_geom_bond_atom_site_label_2
_geom_bond_distance
_geom_bond_site_symmetry_2
_geom_bond_publ_flag
Rh C1 1.903(4) . ?
Rh C71 2.030(4) . ?
Rh P1 2.3063(11) . ?
Rh P2 2.3166(11) . ?
P1 C11 1.831(4) . ?
P1 C31 1.842(4) . ?
P1 C21 1.844(4) . ?
P2 C41 1.830(4) . ?
P2 C61 1.839(4) . ?
P2 C51 1.847(4) . ?
C1 N 1.184(5) . ?
C2 C3 1.388(6) . ?
C2 N 1.389(5) . ?
C2 C7 1.400(6) . ?
C3 C4 1.388(6) . ?
C3 C8 1.515(7) . ?
C4 C5 1.378(8) . ?
C4 H4 0.9500 . ?
C5 C6 1.390(7) . ?
C5 H5 0.9500 . ?
C6 C7 1.386(6) . ?
C6 H6 0.9500 . ?
C7 C9 1.515(6) . ?
C8 H8A 0.9800 . ?
C8 H8B 0.9800 . ?
C8 H8C 0.9800 . ?
C9 H9A 0.9800 . ?
C9 H9B 0.9800 . ?
C9 H9C 0.9800 . ?
C11 C12 1.386(6) . ?
C11 C16 1.394(7) . ?
C12 C13 1.398(7) . ?
C12 H12 0.9500 . ?
C13 C14 1.358(10) . ?
C13 H13 0.9500 . ?
C14 C15 1.387(10) . ?
C14 H14 0.9500 . ?
C15 C16 1.388(8) . ?
C15 H15 0.9500 . ?
C16 H16 0.9500 . ?
C21 C22 1.389(7) . ?
C21 C26 1.390(6) . ?
C22 C23 1.406(8) . ?
C22 H22 0.9500 . ?
C23 C24 1.376(8) . ?
C23 H23 0.9500 . ?
C24 C25 1.348(8) . ?
C24 H24 0.9500 . ?
C25 C26 1.388(7) . ?
C25 H25 0.9500 . ?
C26 H26 0.9500 . ?
C31 C36 1.385(6) . ?
C31 C32 1.393(6) . ?
C32 C33 1.392(6) . ?
C32 H32 0.9500 . ?
C33 C34 1.384(7) . ?
C33 H33 0.9500 . ?
C34 C35 1.367(7) . ?
C34 H34 0.9500 . ?
C35 C36 1.394(6) . ?
C35 H35 0.9500 . ?
C36 H36 0.9500 . ?
C41 C42 1.397(6) . ?
C41 C46 1.397(6) . ?
C42 C43 1.392(7) . ?
C42 H42 0.9500 . ?
C43 C44 1.368(8) . ?
C43 H43 0.9500 . ?
C44 C45 1.391(7) . ?
C44 H44 0.9500 . ?
C45 C46 1.383(6) . ?
C45 H45 0.9500 . ?
C46 H46 0.9500 . ?
C51 C56 1.380(6) . ?
C51 C52 1.383(7) . ?
C52 C53 1.405(8) . ?
C52 H52 0.9500 . ?
C53 C54 1.361(8) . ?
C53 H53 0.9500 . ?
C54 C55 1.352(7) . ?
C54 H54 0.9500 . ?
C55 C56 1.379(6) . ?
C55 H55 0.9500 . ?
C56 H56 0.9500 . ?
C61 C66 1.394(6) . ?
C61 C62 1.401(6) . ?
C62 C63 1.380(6) . ?
C62 H62 0.9500 . ?
C63 C64 1.389(7) . ?
C63 H63 0.9500 . ?
C64 C65 1.382(7) . ?
C64 H64 0.9500 . ?
C65 C66 1.389(6) . ?
C65 H65 0.9500 . ?
C66 H66 0.9500 . ?
C71 C72 1.298(7) . ?
C72 C73 1.369(6) . ?
C72 C73B 1.492(8) . ?
C73 C74 1.3900 . ?
C73 C78 1.3900 . ?
C74 C75 1.3900 . ?
C74 H74 0.9500 . ?
C75 C76 1.3900 . ?
C75 H75 0.9500 . ?
C76 C77 1.3900 . ?
C76 H76 0.9500 . ?
C77 C78 1.3900 . ?
C77 H77 0.9500 . ?
C78 H78 0.9500 . ?
C73B C74B 1.3900 . ?
C73B C78B 1.3900 . ?
C74B C75B 1.3900 . ?
C74B H74B 0.9500 . ?
C75B C76B 1.3900 . ?
C75B H75B 0.9500 . ?
C76B C77B 1.3900 . ?
C76B H76B 0.9500 . ?
C77B C78B 1.3900 . ?
C77B H77B 0.9500 . ?
C78B H78B 0.9500 . ?
C81 C82 1.3900 . ?
C81 C86 1.3900 . ?
C81 H81 0.9500 . ?
C82 C83 1.3900 . ?
C82 H82 0.9500 . ?
C83 C84 1.3900 . ?
C83 H83 0.9500 . ?
C84 C85 1.3900 . ?
C84 H84 0.9500 . ?
C85 C86 1.3900 . ?
C85 H85 0.9500 . ?
C86 H86 0.9500 . ?
C81B C82B 1.3900 . ?
C81B C86B 1.3900 . ?
C81B H81B 0.9500 . ?
C82B C83B 1.3900 . ?
C82B H82B 0.9500 . ?
C83B C84B 1.3900 . ?
C83B H83B 0.9500 . ?
C84B C85B 1.3900 . ?
C84B H84B 0.9500 . ?
C85B C86B 1.3900 . ?
C85B H85B 0.9500 . ?
C86B H86B 0.9500 . ?

loop_
_geom_torsion_atom_site_label_1
_geom_torsion_atom_site_label_2
_geom_torsion_atom_site_label_3
_geom_torsion_atom_site_label_4
_geom_torsion
_geom_torsion_site_symmetry_1
_geom_torsion_site_symmetry_2
_geom_torsion_site_symmetry_3
_geom_torsion_site_symmetry_4
_geom_torsion_publ_flag
C1 Rh P1 C11 -125.4(2) . . . . ?
C71 Rh P1 C11 50.1(2) . . . . ?
C1 Rh P1 C31 -6.09(18) . . . . ?
C71 Rh P1 C31 169.5(2) . . . . ?
C1 Rh P1 C21 113.50(19) . . . . ?
C71 Rh P1 C21 -71.0(2) . . . . ?
C1 Rh P2 C41 -116.69(18) . . . . ?
C71 Rh P2 C41 67.7(2) . . . . ?
C1 Rh P2 C61 0.72(18) . . . . ?
C71 Rh P2 C61 -174.9(2) . . . . ?
C1 Rh P2 C51 120.97(19) . . . . ?
C71 Rh P2 C51 -54.7(2) . . . . ?
N C2 C3 C4 -178.7(4) . . . . ?
C7 C2 C3 C4 1.0(6) . . . . ?
N C2 C3 C8 1.7(6) . . . . ?
C7 C2 C3 C8 -178.6(4) . . . . ?
C2 C3 C4 C5 -1.4(7) . . . . ?
C8 C3 C4 C5 178.2(5) . . . . ?
C3 C4 C5 C6 0.3(9) . . . . ?
C4 C5 C6 C7 1.3(9) . . . . ?
C5 C6 C7 C2 -1.6(8) . . . . ?
C5 C6 C7 C9 178.6(5) . . . . ?
C3 C2 C7 C6 0.5(7) . . . . ?
N C2 C7 C6 -179.8(4) . . . . ?
C3 C2 C7 C9 -179.8(4) . . . . ?
N C2 C7 C9 0.0(6) . . . . ?
C31 P1 C11 C12 -103.5(4) . . . . ?
C21 P1 C11 C12 150.6(4) . . . . ?
Rh P1 C11 C12 22.8(4) . . . . ?
C31 P1 C11 C16 73.8(4) . . . . ?
C21 P1 C11 C16 -32.1(5) . . . . ?
Rh P1 C11 C16 -159.9(4) . . . . ?
C16 C11 C12 C13 -1.9(7) . . . . ?
P1 C11 C12 C13 175.5(4) . . . . ?
C11 C12 C13 C14 0.7(8) . . . . ?
C12 C13 C14 C15 0.1(10) . . . . ?
C13 C14 C15 C16 0.3(11) . . . . ?
C14 C15 C16 C11 -1.5(10) . . . . ?
C12 C11 C16 C15 2.2(8) . . . . ?
P1 C11 C16 C15 -175.1(5) . . . . ?
C11 P1 C21 C22 91.7(4) . . . . ?
C31 P1 C21 C22 -14.2(5) . . . . ?
Rh P1 C21 C22 -140.6(4) . . . . ?
C11 P1 C21 C26 -86.0(4) . . . . ?
C31 P1 C21 C26 168.2(4) . . . . ?
Rh P1 C21 C26 41.7(4) . . . . ?
C26 C21 C22 C23 -0.6(8) . . . . ?
P1 C21 C22 C23 -178.2(4) . . . . ?
C21 C22 C23 C24 1.5(9) . . . . ?
C22 C23 C24 C25 -0.8(10) . . . . ?
C23 C24 C25 C26 -0.8(9) . . . . ?
C24 C25 C26 C21 1.8(8) . . . . ?
C22 C21 C26 C25 -1.0(7) . . . . ?
P1 C21 C26 C25 176.7(4) . . . . ?
C11 P1 C31 C36 11.6(4) . . . . ?
C21 P1 C31 C36 118.1(4) . . . . ?
Rh P1 C31 C36 -115.0(3) . . . . ?
C11 P1 C31 C32 -172.3(3) . . . . ?
C21 P1 C31 C32 -65.8(3) . . . . ?
Rh P1 C31 C32 61.1(3) . . . . ?
C36 C31 C32 C33 1.8(6) . . . . ?
P1 C31 C32 C33 -174.5(3) . . . . ?
C31 C32 C33 C34 -0.5(6) . . . . ?
C32 C33 C34 C35 -1.1(7) . . . . ?
C33 C34 C35 C36 1.3(8) . . . . ?
C32 C31 C36 C35 -1.7(6) . . . . ?
P1 C31 C36 C35 174.5(3) . . . . ?
C34 C35 C36 C31 0.1(7) . . . . ?
C61 P2 C41 C42 -98.7(4) . . . . ?
C51 P2 C41 C42 157.2(3) . . . . ?
Rh P2 C41 C42 25.7(4) . . . . ?
C61 P2 C41 C46 76.3(4) . . . . ?
C51 P2 C41 C46 -27.8(4) . . . . ?
Rh P2 C41 C46 -159.3(3) . . . . ?
C46 C41 C42 C43 -0.9(7) . . . . ?
P2 C41 C42 C43 174.3(4) . . . . ?
C41 C42 C43 C44 0.3(8) . . . . ?
C42 C43 C44 C45 1.1(9) . . . . ?
C43 C44 C45 C46 -1.9(8) . . . . ?
C44 C45 C46 C41 1.3(7) . . . . ?
C42 C41 C46 C45 0.1(6) . . . . ?
P2 C41 C46 C45 -174.9(3) . . . . ?
C41 P2 C51 C56 91.7(4) . . . . ?
C61 P2 C51 C56 -13.6(4) . . . . ?
Rh P2 C51 C56 -140.6(3) . . . . ?
C41 P2 C51 C52 -88.2(5) . . . . ?
C61 P2 C51 C52 166.6(5) . . . . ?
Rh P2 C51 C52 39.6(5) . . . . ?
C56 C51 C52 C53 -0.3(9) . . . . ?
P2 C51 C52 C53 179.5(6) . . . . ?
C51 C52 C53 C54 -0.8(12) . . . . ?
C52 C53 C54 C55 1.0(11) . . . . ?
C53 C54 C55 C56 -0.2(9) . . . . ?
C54 C55 C56 C51 -1.0(7) . . . . ?
C52 C51 C56 C55 1.2(7) . . . . ?
P2 C51 C56 C55 -178.6(3) . . . . ?
C41 P2 C61 C66 7.9(4) . . . . ?
C51 P2 C61 C66 113.5(4) . . . . ?
Rh P2 C61 C66 -116.0(3) . . . . ?
C41 P2 C61 C62 -174.7(3) . . . . ?
C51 P2 C61 C62 -69.1(3) . . . . ?
Rh P2 C61 C62 61.4(3) . . . . ?
C66 C61 C62 C63 0.2(6) . . . . ?
P2 C61 C62 C63 -177.4(3) . . . . ?
C61 C62 C63 C64 -0.2(7) . . . . ?
C62 C63 C64 C65 0.1(7) . . . . ?
C63 C64 C65 C66 0.1(8) . . . . ?
C64 C65 C66 C61 -0.2(7) . . . . ?
C62 C61 C66 C65 0.1(6) . . . . ?
P2 C61 C66 C65 177.5(3) . . . . ?
P1 Rh C71 C72 -71.2(15) . . . . ?
P2 Rh C71 C72 112.1(15) . . . . ?
C73B C72 C73 C74 35.7(19) . . . . ?
C73B C72 C73 C78 -144(2) . . . . ?
C72 C73 C74 C75 -179.6(7) . . . . ?
C78 C73 C74 C75 0.0 . . . . ?
C73 C74 C75 C76 0.0 . . . . ?
C74 C75 C76 C77 0.0 . . . . ?
C75 C76 C77 C78 0.0 . . . . ?
C76 C77 C78 C73 0.0 . . . . ?
C72 C73 C78 C77 179.6(7) . . . . ?
C74 C73 C78 C77 0.0 . . . . ?
C73 C72 C73B C74B 171(2) . . . . ?
C73 C72 C73B C78B -5.1(18) . . . . ?
C78B C73B C74B C75B 0.0 . . . . ?
C72 C73B C74B C75B -176.0(9) . . . . ?
C73B C74B C75B C76B 0.0 . . . . ?
C74B C75B C76B C77B 0.0 . . . . ?
C75B C76B C77B C78B 0.0 . . . . ?
C76B C77B C78B C73B 0.0 . . . . ?
C74B C73B C78B C77B 0.0 . . . . ?
C72 C73B C78B C77B 176.2(9) . . . . ?
C86 C81 C82 C83 0.0 . . . . ?
C81 C82 C83 C84 0.0 . . . . ?
C82 C83 C84 C85 0.0 . . . . ?
C83 C84 C85 C86 0.0 . . . . ?
C84 C85 C86 C81 0.0 . . . . ?
C82 C81 C86 C85 0.0 . . . . ?
C86B C81B C82B C83B 0.0 . . . . ?
C81B C82B C83B C84B 0.0 . . . . ?
C82B C83B C84B C85B 0.0 . . . . ?
C83B C84B C85B C86B 0.0 . . . . ?
C84B C85B C86B C81B 0.0 . . . . ?
C82B C81B C86B C85B 0.0 . . . . ?
